data_1562851
loop_
_publ_author_name
'Race, James'
'Burnage, Arron'
'Boyd, Timothy M.'
'Heyam, Alex'
'Martinez-Martinez, Antonio J.'
'Macgregor, Stuart Alan'
'Weller, Andrew S.'

_publ_section_title
;
 Ortho-aryl substituted DPEphos ligands: Rhodium Complexes Featuring C--H
 Anagostic Interactions and B--H Agostic Bonds.
;
_journal_name_full 'Chemical Science'
_journal_paper_doi 10.1039/D1SC01430G
_journal_year 2021
_chemical_formula_moiety 'C48 H52 O P2'
_chemical_formula_sum 'C48 H52 O P2'
_chemical_formula_weight 706.83
_space_group_crystal_system triclinic
_space_group_IT_number 2
_space_group_name_Hall '-P 1'
_space_group_name_H-M_alt 'P -1'
_atom_sites_solution_hydrogens geom
_audit_creation_date 2020-09-21
_audit_creation_method
;
Olex2 1.3
(compiled 2020.07.31 svn.rc2a77460 for OlexSys, GUI svn.r6145)
;
_audit_update_record
;
2021-02-21 deposited with the CCDC.	2021-05-25 downloaded from the CCDC.
;
_cell_angle_alpha 105.445(5)
_cell_angle_beta 99.637(4)
_cell_angle_gamma 99.462(5)
_cell_formula_units_Z 2
_cell_length_a 8.3692(5)
_cell_length_b 13.6847(9)
_cell_length_c 18.8298(8)
_cell_measurement_reflns_used 2069
_cell_measurement_temperature 110.00(10)
_cell_measurement_theta_max 60.5420
_cell_measurement_theta_min 4.8240
_cell_volume 1999.2(2)
_computing_cell_refinement 'CrysAlisPro 1.171.40.67a (Rigaku OD, 2019)'
_computing_data_collection 'CrysAlisPro 1.171.40.67a (Rigaku OD, 2019)'
_computing_data_reduction 'CrysAlisPro 1.171.40.67a (Rigaku OD, 2019)'
_computing_molecular_graphics 'Olex2 1.3 (Dolomanov et al., 2009)'
_computing_publication_material 'Olex2 1.3 (Dolomanov et al., 2009)'
_computing_structure_refinement 'SHELXL 2018/3 (Sheldrick, 2015)'
_computing_structure_solution 'SHELXT 2018/2 (Sheldrick, 2018)'
_diffrn_ambient_temperature 110.00(10)
_diffrn_detector_area_resol_mean 16.1450
_diffrn_detector_type Eos
_diffrn_measured_fraction_theta_full 0.982
_diffrn_measured_fraction_theta_max 0.982
_diffrn_measurement_details
;
List of Runs (angles in degrees, time in seconds):

  # Type    Start    End  Width  t~exp~   \w     \q     \k     \f   Frames
#--------------------------------------------------------------------------
  1  \w    -16.00  64.00   1.00    5.00    --   33.92 -77.00-120.00   80
  2  \w     -5.00  54.00   1.00    5.00    --   33.92 -57.00  90.00   59
  3  \w     20.00  81.00   1.00    5.00    --   33.92  57.00  90.00   61
  4  \w    -31.00  -4.00   1.00    5.00    --   33.92 -57.00 -30.00   27
  5  \w     14.00  99.00   1.00    5.00    --   33.92  57.00  30.00   85
  6  \w     21.00  81.00   1.00    5.00    --   33.92  37.00-120.00   60
  7  \w     52.00  88.00   1.00    5.00    --   33.92  57.00 -60.00   36
  8  \w    118.00 144.00   1.00   25.00    --   87.85 111.00-180.00   26
  9  \w     46.00 111.00   1.00   25.00    --   87.85 -45.00  90.00   65
 10  \w     24.00 105.00   1.00   25.00    --   87.85 -77.00-150.00   81
 11  \w     19.00  45.00   1.00   25.00    --   87.85 -45.00  90.00   26
 12  \w     58.00  96.00   1.00   25.00    --   87.85-111.00   0.00   38
 13  \w    108.00 144.00   1.00   25.00    --   87.85 178.00 -60.00   36
 14  \w    103.00 152.00   1.00   25.00    --   87.85  77.00-180.00   49
 15  \w     73.00 109.00   1.00   25.00    --   87.85  61.00-120.00   36
 16  \w     18.00 104.00   1.00   25.00    --   87.85 -45.00-120.00   86
 17  \w     20.00  98.00   1.00   25.00    --   87.85 -61.00  60.00   78
 18  \w     81.00 106.00   1.00   25.00    --   87.85-111.00-120.00   25
 19  \w     16.00 106.00   1.00   25.00    --   87.85 -94.00  30.00   90
 20  \w    121.00 147.00   1.00   25.00    --   87.85  77.00-120.00   26
 21  \w     15.00 161.00   1.00   25.00    --   87.85   0.00-180.00  146
;
_diffrn_measurement_device 'four-circle diffractometer'
_diffrn_measurement_device_type 'SuperNova, Dual, Cu at home/near, Eos'
_diffrn_measurement_method '\w scans'
_diffrn_radiation_type CuK\a
_diffrn_radiation_wavelength 1.54184
_diffrn_reflns_av_R_equivalents 0.0531
_diffrn_reflns_av_unetI/netI 0.0825
_diffrn_reflns_Laue_measured_fraction_full 0.982
_diffrn_reflns_Laue_measured_fraction_max 0.982
_diffrn_reflns_limit_h_max 9
_diffrn_reflns_limit_h_min -9
_diffrn_reflns_limit_k_max 15
_diffrn_reflns_limit_k_min -15
_diffrn_reflns_limit_l_max 21
_diffrn_reflns_limit_l_min -18
_diffrn_reflns_number 11012
_diffrn_reflns_point_group_measured_fraction_full 0.982
_diffrn_reflns_point_group_measured_fraction_max 0.982
_diffrn_reflns_theta_full 61.202
_diffrn_reflns_theta_max 61.202
_diffrn_reflns_theta_min 4.821
_exptl_absorpt_coefficient_mu 1.242
_exptl_absorpt_correction_T_max 1.00000
_exptl_absorpt_correction_T_min 0.97262
_exptl_absorpt_correction_type multi-scan
_exptl_absorpt_process_details
;
CrysAlisPro 1.171.40.67a (Rigaku Oxford Diffraction, 2019)
Empirical absorption correction using spherical harmonics,
 implemented in SCALE3 ABSPACK scaling algorithm.
;
_exptl_crystal_colour colourless
_exptl_crystal_colour_primary colourless
_exptl_crystal_density_diffrn 1.174
_exptl_crystal_description needle
_exptl_crystal_F_000 756
_exptl_crystal_size_max 0.2
_exptl_crystal_size_mid 0.05
_exptl_crystal_size_min 0.05
_refine_diff_density_max 0.298
_refine_diff_density_min -0.280
_refine_diff_density_rms 0.053
_refine_ls_extinction_method none
_refine_ls_goodness_of_fit_ref 1.006
_refine_ls_hydrogen_treatment constr
_refine_ls_matrix_type full
_refine_ls_number_parameters 468
_refine_ls_number_reflns 6053
_refine_ls_number_restraints 0
_refine_ls_restrained_S_all 1.006
_refine_ls_R_factor_all 0.0846
_refine_ls_R_factor_gt 0.0537
_refine_ls_shift/su_max 0.001
_refine_ls_shift/su_mean 0.000
_refine_ls_structure_factor_coef Fsqd
_refine_ls_weighting_details 'w=1/[\s^2^(Fo^2^)+(0.0633P)^2^] where P=(Fo^2^+2Fc^2^)/3'
_refine_ls_weighting_scheme calc
_refine_ls_wR_factor_gt 0.1252
_refine_ls_wR_factor_ref 0.1449
_reflns_Friedel_coverage 0.000
_reflns_number_gt 4278
_reflns_number_total 6053
_reflns_threshold_expression 'I > 2\s(I)'
_cod_data_source_file d1sc01430g3.cif
_cod_data_source_block 1-iPr
_cod_database_code 1562851
_publcif_datablock.id {d5a2c1de-7e0f-49c0-8c38-2cae73463b16}

_shelx_shelxl_version_number 2018/3
_shelx_space_group_comment
;
The symmetry employed for this shelxl refinement is uniquely defined
by the following loop, which should always be used as a source of
symmetry information in preference to the above space-group names.
They are only intended as comments.
;
_shelx_estimated_absorpt_t_max 0.941
_shelx_estimated_absorpt_t_min 0.789
_olex2_refinement_description
;
1. Fixed Uiso
 At 1.2 times of:
  All C(H) groups
 At 1.5 times of:
  All C(H,H,H) groups
2.a Ternary CH refined with riding coordinates:
 C37(H37), C43(H43), C46(H46), C40(H40)
2.b Aromatic/amide H refined with riding coordinates:
 C17(H17), C21(H21), C23(H23), C14(H14), C20(H20), C8(H8), C22(H22), C16(H16),
 C15(H15), C1(H1), C26(H26), C27(H27), C4(H4), C2(H2), C11(H11), C9(H9),
 C29(H29), C3(H3), C10(H10), C32(H32), C28(H28), C35(H35), C33(H33), C34(H34)
2.c Idealised Me refined as rotating group:
 C44(H44A,H44B,H44C), C48(H48A,H48B,H48C), C39(H39A,H39B,H39C), C38(H38A,H38B,
 H38C), C47(H47A,H47B,H47C), C41(H41A,H41B,H41C), C45(H45A,H45B,H45C), C42(H42A,
 H42B,H42C)
;
_olex2_submission_special_instructions 'No special instructions were received'
_oxdiff_exptl_absorpt_empirical_details
;
Empirical correction (ABSPACK) includes:
- Absorption correction using spherical harmonics
- Frame scaling
;
_publcif_funding_html
;
;

loop_
_space_group_symop_operation_xyz
'x, y, z'
'-x, -y, -z'

loop_
_atom_site_label
_atom_site_type_symbol
_atom_site_fract_x
_atom_site_fract_y
_atom_site_fract_z
_atom_site_U_iso_or_equiv
_atom_site_adp_type
_atom_site_occupancy
_atom_site_site_symmetry_order
_atom_site_calc_flag
_atom_site_refinement_flags_posn
_atom_site_refinement_flags_adp
_atom_site_refinement_flags_occupancy
_atom_site_disorder_assembly
_atom_site_disorder_group
P1 P 0.37723(10) 0.64304(6) 0.81643(4) 0.0272(2) Uani 1 1 d . . . . .
P2 P 0.34841(10) 0.90005(6) 0.70132(4) 0.0274(2) Uani 1 1 d . . . . .
O1 O 0.3711(2) 0.85788(15) 0.84561(11) 0.0253(5) Uani 1 1 d . . . . .
C18 C 0.5361(4) 0.8506(2) 0.85755(16) 0.0236(7) Uani 1 1 d . . . . .
C19 C 0.3353(3) 0.9550(2) 0.85162(17) 0.0240(7) Uani 1 1 d . . . . .
C24 C 0.3132(3) 0.9877(2) 0.78716(16) 0.0228(6) Uani 1 1 d . . . . .
C13 C 0.5607(4) 0.7499(2) 0.85114(16) 0.0247(7) Uani 1 1 d . . . . .
C17 C 0.6675(4) 0.9347(2) 0.87477(16) 0.0267(7) Uani 1 1 d . . . . .
H17 H 0.647933 1.000797 0.879414 0.032 Uiso 1 1 calc R U . . .
C21 C 0.2640(4) 1.1060(3) 0.92507(18) 0.0307(7) Uani 1 1 d . . . . .
H21 H 0.245669 1.144940 0.970420 0.037 Uiso 1 1 calc R U . . .
C23 C 0.2694(4) 1.0824(2) 0.79404(18) 0.0289(7) Uani 1 1 d . . . . .
H23 H 0.255704 1.106960 0.752341 0.035 Uiso 1 1 calc R U . . .
C14 C 0.7239(4) 0.7381(3) 0.86149(17) 0.0286(7) Uani 1 1 d . . . . .
H14 H 0.744149 0.672133 0.856965 0.034 Uiso 1 1 calc R U . . .
C20 C 0.3098(4) 1.0122(2) 0.91998(17) 0.0274(7) Uani 1 1 d . . . . .
H20 H 0.323244 0.987814 0.961740 0.033 Uiso 1 1 calc R U . . .
C30 C 0.5199(4) 1.0442(3) 0.64322(18) 0.0315(7) Uani 1 1 d . . . . .
C8 C 0.5376(4) 0.5342(3) 0.90359(19) 0.0306(7) Uani 1 1 d . . . . .
H8 H 0.553393 0.594757 0.943304 0.037 Uiso 1 1 calc R U . . .
C22 C 0.2455(4) 1.1420(3) 0.86287(19) 0.0320(7) Uani 1 1 d . . . . .
H22 H 0.217105 1.205824 0.866717 0.038 Uiso 1 1 calc R U . . .
C6 C 0.2647(4) 0.6627(2) 0.89380(18) 0.0288(7) Uani 1 1 d . . . . .
C31 C 0.1402(4) 0.8139(3) 0.66072(18) 0.0328(8) Uani 1 1 d . . . . .
C16 C 0.8290(4) 0.9201(3) 0.88511(18) 0.0331(8) Uani 1 1 d . . . . .
H16 H 0.918021 0.976411 0.896584 0.040 Uiso 1 1 calc R U . . .
C7 C 0.4624(4) 0.5313(2) 0.83101(18) 0.0292(7) Uani 1 1 d . . . . .
C25 C 0.3623(4) 0.9876(3) 0.64186(17) 0.0304(7) Uani 1 1 d . . . . .
C15 C 0.8572(4) 0.8213(3) 0.87831(18) 0.0326(8) Uani 1 1 d . . . . .
H15 H 0.965124 0.811042 0.885011 0.039 Uiso 1 1 calc R U . . .
C36 C 0.1194(4) 0.7305(3) 0.59452(19) 0.0358(8) Uani 1 1 d . . . . .
C1 C 0.3173(4) 0.7463(3) 0.95959(18) 0.0327(8) Uani 1 1 d . . . . .
H1 H 0.417910 0.792573 0.967541 0.039 Uiso 1 1 calc R U . . .
C12 C 0.4355(4) 0.4400(3) 0.77098(19) 0.0339(8) Uani 1 1 d . . . . .
C37 C 0.0527(4) 0.4964(3) 0.8145(2) 0.0361(8) Uani 1 1 d . . . . .
H37 H 0.133141 0.498176 0.782323 0.043 Uiso 1 1 calc R U . . .
C5 C 0.1146(4) 0.5919(3) 0.88360(19) 0.0315(7) Uani 1 1 d . . . . .
C26 C 0.2224(4) 0.9962(3) 0.59481(18) 0.0364(8) Uani 1 1 d . . . . .
H26 H 0.118716 0.958432 0.594031 0.044 Uiso 1 1 calc R U . . .
C27 C 0.2338(5) 1.0596(3) 0.5493(2) 0.0424(9) Uani 1 1 d . . . . .
H27 H 0.138934 1.064999 0.518252 0.051 Uiso 1 1 calc R U . . .
C43 C 0.6774(4) 1.0420(3) 0.6954(2) 0.0391(8) Uani 1 1 d . . . . .
H43 H 0.655877 0.978036 0.709628 0.047 Uiso 1 1 calc R U . . .
C46 C 0.2612(4) 0.7140(3) 0.5549(2) 0.0409(9) Uani 1 1 d . . . . .
H46 H 0.346466 0.778731 0.573539 0.049 Uiso 1 1 calc R U . . .
C4 C 0.0236(4) 0.6083(3) 0.9388(2) 0.0373(8) Uani 1 1 d . . . . .
H4 H -0.074810 0.560765 0.932514 0.045 Uiso 1 1 calc R U . . .
C2 C 0.2226(4) 0.7616(3) 1.01330(19) 0.0363(8) Uani 1 1 d . . . . .
H2 H 0.258897 0.818555 1.056611 0.044 Uiso 1 1 calc R U . . .
C11 C 0.4871(4) 0.3544(3) 0.7869(2) 0.0406(9) Uani 1 1 d . . . . .
H11 H 0.469804 0.292934 0.747760 0.049 Uiso 1 1 calc R U . . .
C9 C 0.5892(4) 0.4493(3) 0.9179(2) 0.0365(8) Uani 1 1 d . . . . .
H9 H 0.640894 0.452713 0.966544 0.044 Uiso 1 1 calc R U . . .
C29 C 0.5273(4) 1.1075(3) 0.5963(2) 0.0406(9) Uani 1 1 d . . . . .
H29 H 0.629913 1.145822 0.596334 0.049 Uiso 1 1 calc R U . . .
C3 C 0.0742(4) 0.6928(3) 1.0030(2) 0.0392(8) Uani 1 1 d . . . . .
H3 H 0.009324 0.703364 1.038696 0.047 Uiso 1 1 calc R U . . .
C10 C 0.5626(4) 0.3586(3) 0.8586(2) 0.0401(9) Uani 1 1 d . . . . .
H10 H 0.596012 0.300476 0.867348 0.048 Uiso 1 1 calc R U . . .
C32 C 0.0091(4) 0.8219(3) 0.6966(2) 0.0427(9) Uani 1 1 d . . . . .
H32 H 0.022780 0.876294 0.740558 0.051 Uiso 1 1 calc R U . . .
C28 C 0.3879(5) 1.1148(3) 0.5504(2) 0.0455(9) Uani 1 1 d . . . . .
H28 H 0.397096 1.157507 0.519569 0.055 Uiso 1 1 calc R U . . .
C44 C 0.7211(5) 1.1324(3) 0.7676(2) 0.0467(9) Uani 1 1 d . . . . .
H44A H 0.819296 1.127717 0.800039 0.070 Uiso 1 1 calc R U . . .
H44B H 0.630747 1.130087 0.792957 0.070 Uiso 1 1 calc R U . . .
H44C H 0.741049 1.196632 0.755621 0.070 Uiso 1 1 calc R U . . .
C35 C -0.0317(5) 0.6605(3) 0.5678(2) 0.0513(11) Uani 1 1 d . . . . .
H35 H -0.046182 0.605192 0.524279 0.062 Uiso 1 1 calc R U . . .
C40 C 0.3567(4) 0.4299(3) 0.6896(2) 0.0412(9) Uani 1 1 d . . . . .
H40 H 0.311483 0.491688 0.689910 0.049 Uiso 1 1 calc R U . . .
C48 C 0.2065(5) 0.6893(4) 0.4697(2) 0.0565(11) Uani 1 1 d . . . . .
H48A H 0.131819 0.622399 0.449225 0.085 Uiso 1 1 calc R U . . .
H48B H 0.302042 0.688812 0.447737 0.085 Uiso 1 1 calc R U . . .
H48C H 0.151104 0.741279 0.458359 0.085 Uiso 1 1 calc R U . . .
C33 C -0.1420(5) 0.7509(3) 0.6684(2) 0.0555(11) Uani 1 1 d . . . . .
H33 H -0.228777 0.758020 0.693084 0.067 Uiso 1 1 calc R U . . .
C39 C -0.1144(5) 0.4956(3) 0.7681(2) 0.0493(10) Uani 1 1 d . . . . .
H39A H -0.195473 0.496067 0.798693 0.074 Uiso 1 1 calc R U . . .
H39B H -0.147953 0.434146 0.725290 0.074 Uiso 1 1 calc R U . . .
H39C H -0.105592 0.555968 0.751047 0.074 Uiso 1 1 calc R U . . .
C38 C 0.0490(5) 0.3975(3) 0.8382(3) 0.0519(10) Uani 1 1 d . . . . .
H38A H 0.155096 0.401748 0.869079 0.078 Uiso 1 1 calc R U . . .
H38B H 0.025071 0.338271 0.793994 0.078 Uiso 1 1 calc R U . . .
H38C H -0.035451 0.390446 0.866417 0.078 Uiso 1 1 calc R U . . .
C47 C 0.3384(6) 0.6296(4) 0.5749(3) 0.0615(12) Uani 1 1 d . . . . .
H47A H 0.378088 0.648676 0.628662 0.092 Uiso 1 1 calc R U . . .
H47B H 0.429470 0.621043 0.550599 0.092 Uiso 1 1 calc R U . . .
H47C H 0.256566 0.565407 0.558123 0.092 Uiso 1 1 calc R U . . .
C34 C -0.1627(5) 0.6697(4) 0.6036(2) 0.0617(13) Uani 1 1 d . . . . .
H34 H -0.263488 0.621642 0.584017 0.074 Uiso 1 1 calc R U . . .
C41 C 0.2141(5) 0.3350(3) 0.6543(2) 0.0584(11) Uani 1 1 d . . . . .
H41A H 0.166761 0.332660 0.603622 0.088 Uiso 1 1 calc R U . . .
H41B H 0.130680 0.339135 0.683611 0.088 Uiso 1 1 calc R U . . .
H41C H 0.255148 0.273211 0.653352 0.088 Uiso 1 1 calc R U . . .
C45 C 0.8264(5) 1.0403(4) 0.6591(3) 0.0671(13) Uani 1 1 d . . . . .
H45A H 0.852261 1.102776 0.645313 0.101 Uiso 1 1 calc R U . . .
H45B H 0.800905 0.981158 0.614782 0.101 Uiso 1 1 calc R U . . .
H45C H 0.920124 1.035918 0.694352 0.101 Uiso 1 1 calc R U . . .
C42 C 0.4867(5) 0.4277(4) 0.6425(2) 0.0557(11) Uani 1 1 d . . . . .
H42A H 0.539244 0.370870 0.644543 0.084 Uiso 1 1 calc R U . . .
H42B H 0.568631 0.491828 0.662024 0.084 Uiso 1 1 calc R U . . .
H42C H 0.434769 0.418902 0.591057 0.084 Uiso 1 1 calc R U . . .

loop_
_atom_site_aniso_label
_atom_site_aniso_U_11
_atom_site_aniso_U_22
_atom_site_aniso_U_33
_atom_site_aniso_U_23
_atom_site_aniso_U_13
_atom_site_aniso_U_12
P1 0.0286(4) 0.0250(4) 0.0265(4) 0.0061(3) 0.0062(3) 0.0046(3)
P2 0.0250(4) 0.0310(5) 0.0221(4) 0.0041(3) 0.0050(3) 0.0021(3)
O1 0.0224(11) 0.0229(11) 0.0299(11) 0.0088(9) 0.0042(9) 0.0033(8)
C18 0.0243(15) 0.0297(17) 0.0176(15) 0.0078(13) 0.0054(12) 0.0063(13)
C19 0.0176(14) 0.0244(17) 0.0276(17) 0.0079(13) 0.0026(12) 0.0003(12)
C24 0.0196(14) 0.0224(16) 0.0238(16) 0.0057(13) 0.0027(12) 0.0014(12)
C13 0.0268(16) 0.0266(17) 0.0205(15) 0.0073(13) 0.0054(12) 0.0050(13)
C17 0.0271(16) 0.0273(17) 0.0241(16) 0.0080(13) 0.0033(13) 0.0039(13)
C21 0.0275(17) 0.0320(19) 0.0254(17) -0.0015(14) 0.0065(13) 0.0032(14)
C23 0.0249(16) 0.0315(18) 0.0301(17) 0.0119(14) 0.0051(13) 0.0020(13)
C14 0.0290(17) 0.0289(18) 0.0294(17) 0.0092(14) 0.0088(14) 0.0074(14)
C20 0.0234(15) 0.0327(18) 0.0228(16) 0.0072(14) 0.0031(13) 0.0011(13)
C30 0.0341(18) 0.0318(18) 0.0257(17) 0.0039(14) 0.0102(14) 0.0037(14)
C8 0.0299(17) 0.0296(18) 0.0325(18) 0.0073(14) 0.0112(14) 0.0061(14)
C22 0.0252(16) 0.0257(18) 0.042(2) 0.0056(15) 0.0066(14) 0.0042(13)
C6 0.0274(16) 0.0271(18) 0.0339(18) 0.0123(15) 0.0064(14) 0.0064(13)
C31 0.0297(17) 0.0380(19) 0.0271(17) 0.0086(15) 0.0054(14) 0.0001(14)
C16 0.0270(17) 0.038(2) 0.0321(18) 0.0120(15) 0.0057(14) -0.0011(14)
C7 0.0276(16) 0.0277(18) 0.0325(18) 0.0076(14) 0.0106(14) 0.0054(13)
C25 0.0297(17) 0.0372(19) 0.0207(16) 0.0040(14) 0.0064(13) 0.0046(14)
C15 0.0260(17) 0.043(2) 0.0321(18) 0.0137(15) 0.0095(14) 0.0096(15)
C36 0.0359(19) 0.037(2) 0.0289(18) 0.0073(15) 0.0058(15) -0.0023(15)
C1 0.0340(18) 0.0335(19) 0.0301(18) 0.0106(15) 0.0066(15) 0.0054(14)
C12 0.0294(17) 0.0311(19) 0.0391(19) 0.0063(16) 0.0092(15) 0.0067(14)
C37 0.0266(17) 0.0304(19) 0.045(2) 0.0039(16) 0.0081(15) 0.0010(14)
C5 0.0267(17) 0.0323(19) 0.0375(19) 0.0137(15) 0.0061(14) 0.0073(14)
C26 0.0279(17) 0.048(2) 0.0266(17) 0.0096(16) 0.0024(14) -0.0029(15)
C27 0.038(2) 0.054(2) 0.0319(19) 0.0142(18) 0.0009(16) 0.0042(17)
C43 0.0308(18) 0.040(2) 0.040(2) 0.0087(16) 0.0048(15) -0.0010(15)
C46 0.039(2) 0.042(2) 0.0333(19) 0.0020(16) 0.0106(16) -0.0025(16)
C4 0.0290(18) 0.042(2) 0.050(2) 0.0235(19) 0.0155(16) 0.0087(15)
C2 0.046(2) 0.039(2) 0.0276(18) 0.0117(15) 0.0105(16) 0.0129(16)
C11 0.040(2) 0.0289(19) 0.046(2) 0.0012(16) 0.0093(17) 0.0082(15)
C9 0.0349(19) 0.040(2) 0.042(2) 0.0192(17) 0.0137(16) 0.0112(16)
C29 0.0351(19) 0.044(2) 0.0362(19) 0.0081(17) 0.0087(16) -0.0031(16)
C3 0.039(2) 0.050(2) 0.038(2) 0.0190(18) 0.0168(16) 0.0170(17)
C10 0.043(2) 0.036(2) 0.050(2) 0.0197(18) 0.0136(18) 0.0159(16)
C32 0.0305(19) 0.053(2) 0.036(2) 0.0043(17) 0.0098(16) -0.0002(17)
C28 0.056(2) 0.045(2) 0.033(2) 0.0136(17) 0.0112(18) 0.0013(18)
C44 0.039(2) 0.051(2) 0.037(2) 0.0052(18) -0.0028(16) -0.0006(17)
C35 0.046(2) 0.054(2) 0.034(2) -0.0015(18) 0.0068(18) -0.0140(19)
C40 0.039(2) 0.040(2) 0.036(2) -0.0007(16) 0.0037(16) 0.0094(16)
C48 0.055(3) 0.075(3) 0.039(2) 0.012(2) 0.0201(19) 0.010(2)
C33 0.036(2) 0.077(3) 0.042(2) 0.009(2) 0.0143(18) -0.009(2)
C39 0.036(2) 0.051(2) 0.051(2) 0.0037(19) 0.0048(17) 0.0056(18)
C38 0.056(2) 0.033(2) 0.067(3) 0.017(2) 0.015(2) 0.0053(18)
C47 0.058(3) 0.062(3) 0.064(3) 0.015(2) 0.013(2) 0.017(2)
C34 0.038(2) 0.076(3) 0.045(2) 0.000(2) 0.0080(18) -0.024(2)
C41 0.052(2) 0.057(3) 0.050(2) -0.002(2) 0.000(2) 0.011(2)
C45 0.037(2) 0.103(4) 0.050(3) 0.005(3) 0.0093(19) 0.016(2)
C42 0.059(3) 0.073(3) 0.037(2) 0.012(2) 0.0108(19) 0.026(2)

loop_
_atom_type_symbol
_atom_type_description
_atom_type_scat_dispersion_real
_atom_type_scat_dispersion_imag
_atom_type_scat_source
C C 0.0181 0.0091 'International Tables Vol C Tables 4.2.6.8 and 6.1.1.4'
H H 0.0000 0.0000 'International Tables Vol C Tables 4.2.6.8 and 6.1.1.4'
O O 0.0492 0.0322 'International Tables Vol C Tables 4.2.6.8 and 6.1.1.4'
P P 0.2955 0.4335 'International Tables Vol C Tables 4.2.6.8 and 6.1.1.4'

loop_
_geom_angle_atom_site_label_1
_geom_angle_atom_site_label_2
_geom_angle_atom_site_label_3
_geom_angle
_geom_angle_site_symmetry_1
_geom_angle_site_symmetry_3
_geom_angle_publ_flag
C13 P1 C6 104.17(14) . . ?
C13 P1 C7 102.55(14) . . ?
C6 P1 C7 98.53(14) . . ?
C24 P2 C31 101.28(14) . . ?
C24 P2 C25 100.45(14) . . ?
C31 P2 C25 103.78(15) . . ?
C18 O1 C19 118.5(2) . . ?
O1 C18 C13 114.6(3) . . ?
C17 C18 O1 123.5(3) . . ?
C17 C18 C13 121.9(3) . . ?
O1 C19 C24 118.8(3) . . ?
C20 C19 O1 118.7(3) . . ?
C20 C19 C24 122.3(3) . . ?
C19 C24 P2 116.0(2) . . ?
C23 C24 P2 126.5(2) . . ?
C23 C24 C19 117.5(3) . . ?
C18 C13 P1 117.5(2) . . ?
C14 C13 P1 124.9(2) . . ?
C14 C13 C18 116.9(3) . . ?
C18 C17 H17 120.2 . . ?
C18 C17 C16 119.7(3) . . ?
C16 C17 H17 120.2 . . ?
C20 C21 H21 120.0 . . ?
C22 C21 H21 120.0 . . ?
C22 C21 C20 120.1(3) . . ?
C24 C23 H23 119.5 . . ?
C24 C23 C22 121.0(3) . . ?
C22 C23 H23 119.5 . . ?
C13 C14 H14 118.9 . . ?
C15 C14 C13 122.1(3) . . ?
C15 C14 H14 118.9 . . ?
C19 C20 H20 120.5 . . ?
C21 C20 C19 119.0(3) . . ?
C21 C20 H20 120.5 . . ?
C25 C30 C43 122.8(3) . . ?
C29 C30 C25 117.5(3) . . ?
C29 C30 C43 119.7(3) . . ?
C7 C8 H8 119.2 . . ?
C9 C8 H8 119.2 . . ?
C9 C8 C7 121.5(3) . . ?
C21 C22 C23 120.1(3) . . ?
C21 C22 H22 120.0 . . ?
C23 C22 H22 120.0 . . ?
C1 C6 P1 123.3(2) . . ?
C1 C6 C5 118.7(3) . . ?
C5 C6 P1 117.9(2) . . ?
C36 C31 P2 118.2(2) . . ?
C32 C31 P2 122.5(3) . . ?
C32 C31 C36 118.9(3) . . ?
C17 C16 H16 120.1 . . ?
C15 C16 C17 119.8(3) . . ?
C15 C16 H16 120.1 . . ?
C8 C7 P1 119.7(2) . . ?
C8 C7 C12 119.8(3) . . ?
C12 C7 P1 120.2(3) . . ?
C30 C25 P2 118.6(3) . . ?
C26 C25 P2 121.6(2) . . ?
C26 C25 C30 119.8(3) . . ?
C14 C15 C16 119.6(3) . . ?
C14 C15 H15 120.2 . . ?
C16 C15 H15 120.2 . . ?
C31 C36 C46 121.6(3) . . ?
C35 C36 C31 118.4(3) . . ?
C35 C36 C46 120.0(3) . . ?
C6 C1 H1 119.5 . . ?
C2 C1 C6 121.1(3) . . ?
C2 C1 H1 119.5 . . ?
C7 C12 C40 123.6(3) . . ?
C11 C12 C7 117.8(3) . . ?
C11 C12 C40 118.6(3) . . ?
C5 C37 H37 107.4 . . ?
C5 C37 C38 110.1(3) . . ?
C39 C37 H37 107.4 . . ?
C39 C37 C5 112.6(3) . . ?
C39 C37 C38 111.6(3) . . ?
C38 C37 H37 107.4 . . ?
C6 C5 C37 121.7(3) . . ?
C4 C5 C6 119.0(3) . . ?
C4 C5 C37 119.3(3) . . ?
C25 C26 H26 119.3 . . ?
C27 C26 C25 121.4(3) . . ?
C27 C26 H26 119.3 . . ?
C26 C27 H27 120.5 . . ?
C26 C27 C28 119.0(3) . . ?
C28 C27 H27 120.5 . . ?
C30 C43 H43 107.3 . . ?
C30 C43 C44 111.5(3) . . ?
C30 C43 C45 113.8(3) . . ?
C44 C43 H43 107.3 . . ?
C44 C43 C45 109.3(3) . . ?
C45 C43 H43 107.3 . . ?
C36 C46 H46 107.8 . . ?
C48 C46 C36 112.3(3) . . ?
C48 C46 H46 107.8 . . ?
C47 C46 C36 110.2(3) . . ?
C47 C46 H46 107.8 . . ?
C47 C46 C48 110.9(3) . . ?
C5 C4 H4 119.0 . . ?
C3 C4 C5 122.0(3) . . ?
C3 C4 H4 119.0 . . ?
C1 C2 H2 119.9 . . ?
C3 C2 C1 120.2(3) . . ?
C3 C2 H2 119.9 . . ?
C12 C11 H11 119.1 . . ?
C10 C11 C12 121.9(3) . . ?
C10 C11 H11 119.1 . . ?
C8 C9 H9 120.6 . . ?
C8 C9 C10 118.9(3) . . ?
C10 C9 H9 120.6 . . ?
C30 C29 H29 119.1 . . ?
C28 C29 C30 121.8(3) . . ?
C28 C29 H29 119.1 . . ?
C4 C3 C2 119.0(3) . . ?
C4 C3 H3 120.5 . . ?
C2 C3 H3 120.5 . . ?
C11 C10 C9 120.2(3) . . ?
C11 C10 H10 119.9 . . ?
C9 C10 H10 119.9 . . ?
C31 C32 H32 119.2 . . ?
C31 C32 C33 121.6(4) . . ?
C33 C32 H32 119.2 . . ?
C27 C28 H28 119.7 . . ?
C29 C28 C27 120.6(4) . . ?
C29 C28 H28 119.7 . . ?
C43 C44 H44A 109.5 . . ?
C43 C44 H44B 109.5 . . ?
C43 C44 H44C 109.5 . . ?
H44A C44 H44B 109.5 . . ?
H44A C44 H44C 109.5 . . ?
H44B C44 H44C 109.5 . . ?
C36 C35 H35 118.9 . . ?
C36 C35 C34 122.2(4) . . ?
C34 C35 H35 118.9 . . ?
C12 C40 H40 107.8 . . ?
C41 C40 C12 112.4(3) . . ?
C41 C40 H40 107.8 . . ?
C42 C40 C12 110.3(3) . . ?
C42 C40 H40 107.8 . . ?
C42 C40 C41 110.6(3) . . ?
C46 C48 H48A 109.5 . . ?
C46 C48 H48B 109.5 . . ?
C46 C48 H48C 109.5 . . ?
H48A C48 H48B 109.5 . . ?
H48A C48 H48C 109.5 . . ?
H48B C48 H48C 109.5 . . ?
C32 C33 H33 120.3 . . ?
C34 C33 C32 119.5(3) . . ?
C34 C33 H33 120.3 . . ?
C37 C39 H39A 109.5 . . ?
C37 C39 H39B 109.5 . . ?
C37 C39 H39C 109.5 . . ?
H39A C39 H39B 109.5 . . ?
H39A C39 H39C 109.5 . . ?
H39B C39 H39C 109.5 . . ?
C37 C38 H38A 109.5 . . ?
C37 C38 H38B 109.5 . . ?
C37 C38 H38C 109.5 . . ?
H38A C38 H38B 109.5 . . ?
H38A C38 H38C 109.5 . . ?
H38B C38 H38C 109.5 . . ?
C46 C47 H47A 109.5 . . ?
C46 C47 H47B 109.5 . . ?
C46 C47 H47C 109.5 . . ?
H47A C47 H47B 109.5 . . ?
H47A C47 H47C 109.5 . . ?
H47B C47 H47C 109.5 . . ?
C35 C34 H34 120.3 . . ?
C33 C34 C35 119.3(3) . . ?
C33 C34 H34 120.3 . . ?
C40 C41 H41A 109.5 . . ?
C40 C41 H41B 109.5 . . ?
C40 C41 H41C 109.5 . . ?
H41A C41 H41B 109.5 . . ?
H41A C41 H41C 109.5 . . ?
H41B C41 H41C 109.5 . . ?
C43 C45 H45A 109.5 . . ?
C43 C45 H45B 109.5 . . ?
C43 C45 H45C 109.5 . . ?
H45A C45 H45B 109.5 . . ?
H45A C45 H45C 109.5 . . ?
H45B C45 H45C 109.5 . . ?
C40 C42 H42A 109.5 . . ?
C40 C42 H42B 109.5 . . ?
C40 C42 H42C 109.5 . . ?
H42A C42 H42B 109.5 . . ?
H42A C42 H42C 109.5 . . ?
H42B C42 H42C 109.5 . . ?

loop_
_geom_bond_atom_site_label_1
_geom_bond_atom_site_label_2
_geom_bond_distance
_geom_bond_site_symmetry_2
_geom_bond_publ_flag
P1 C13 1.827(3) . ?
P1 C6 1.848(3) . ?
P1 C7 1.854(3) . ?
P2 C24 1.839(3) . ?
P2 C31 1.846(3) . ?
P2 C25 1.848(3) . ?
O1 C18 1.386(4) . ?
O1 C19 1.390(4) . ?
C18 C13 1.403(4) . ?
C18 C17 1.380(4) . ?
C19 C24 1.396(4) . ?
C19 C20 1.388(4) . ?
C24 C23 1.383(4) . ?
C13 C14 1.389(4) . ?
C17 H17 0.9300 . ?
C17 C16 1.387(5) . ?
C21 H21 0.9300 . ?
C21 C20 1.383(5) . ?
C21 C22 1.382(5) . ?
C23 H23 0.9300 . ?
C23 C22 1.401(5) . ?
C14 H14 0.9300 . ?
C14 C15 1.384(5) . ?
C20 H20 0.9300 . ?
C30 C25 1.408(4) . ?
C30 C43 1.516(5) . ?
C30 C29 1.393(5) . ?
C8 H8 0.9300 . ?
C8 C7 1.393(5) . ?
C8 C9 1.379(5) . ?
C22 H22 0.9300 . ?
C6 C1 1.390(5) . ?
C6 C5 1.405(4) . ?
C31 C36 1.411(5) . ?
C31 C32 1.386(5) . ?
C16 H16 0.9300 . ?
C16 C15 1.386(5) . ?
C7 C12 1.399(5) . ?
C25 C26 1.387(5) . ?
C15 H15 0.9300 . ?
C36 C46 1.520(5) . ?
C36 C35 1.380(5) . ?
C1 H1 0.9300 . ?
C1 C2 1.380(5) . ?
C12 C11 1.400(5) . ?
C12 C40 1.523(5) . ?
C37 H37 0.9800 . ?
C37 C5 1.522(5) . ?
C37 C39 1.517(5) . ?
C37 C38 1.531(5) . ?
C5 C4 1.382(5) . ?
C26 H26 0.9300 . ?
C26 C27 1.375(5) . ?
C27 H27 0.9300 . ?
C27 C28 1.377(5) . ?
C43 H43 0.9800 . ?
C43 C44 1.517(5) . ?
C43 C45 1.519(5) . ?
C46 H46 0.9800 . ?
C46 C48 1.520(5) . ?
C46 C47 1.513(6) . ?
C4 H4 0.9300 . ?
C4 C3 1.379(5) . ?
C2 H2 0.9300 . ?
C2 C3 1.379(5) . ?
C11 H11 0.9300 . ?
C11 C10 1.374(5) . ?
C9 H9 0.9300 . ?
C9 C10 1.388(5) . ?
C29 H29 0.9300 . ?
C29 C28 1.366(6) . ?
C3 H3 0.9300 . ?
C10 H10 0.9300 . ?
C32 H32 0.9300 . ?
C32 C33 1.386(5) . ?
C28 H28 0.9300 . ?
C44 H44A 0.9600 . ?
C44 H44B 0.9600 . ?
C44 H44C 0.9600 . ?
C35 H35 0.9300 . ?
C35 C34 1.385(6) . ?
C40 H40 0.9800 . ?
C40 C41 1.523(6) . ?
C40 C42 1.514(5) . ?
C48 H48A 0.9600 . ?
C48 H48B 0.9600 . ?
C48 H48C 0.9600 . ?
C33 H33 0.9300 . ?
C33 C34 1.378(6) . ?
C39 H39A 0.9600 . ?
C39 H39B 0.9600 . ?
C39 H39C 0.9600 . ?
C38 H38A 0.9600 . ?
C38 H38B 0.9600 . ?
C38 H38C 0.9600 . ?
C47 H47A 0.9600 . ?
C47 H47B 0.9600 . ?
C47 H47C 0.9600 . ?
C34 H34 0.9300 . ?
C41 H41A 0.9600 . ?
C41 H41B 0.9600 . ?
C41 H41C 0.9600 . ?
C45 H45A 0.9600 . ?
C45 H45B 0.9600 . ?
C45 H45C 0.9600 . ?
C42 H42A 0.9600 . ?
C42 H42B 0.9600 . ?
C42 H42C 0.9600 . ?

loop_
_geom_torsion_atom_site_label_1
_geom_torsion_atom_site_label_2
_geom_torsion_atom_site_label_3
_geom_torsion_atom_site_label_4
_geom_torsion
_geom_torsion_site_symmetry_1
_geom_torsion_site_symmetry_2
_geom_torsion_site_symmetry_3
_geom_torsion_site_symmetry_4
_geom_torsion_publ_flag
P1 C13 C14 C15 171.2(2) . . . . ?
P1 C6 C1 C2 175.2(3) . . . . ?
P1 C6 C5 C37 5.3(4) . . . . ?
P1 C6 C5 C4 -176.5(3) . . . . ?
P1 C7 C12 C11 -173.4(2) . . . . ?
P1 C7 C12 C40 7.9(4) . . . . ?
P2 C24 C23 C22 179.8(2) . . . . ?
P2 C31 C36 C46 -2.8(5) . . . . ?
P2 C31 C36 C35 174.3(3) . . . . ?
P2 C31 C32 C33 -174.4(3) . . . . ?
P2 C25 C26 C27 -178.4(3) . . . . ?
O1 C18 C13 P1 7.9(3) . . . . ?
O1 C18 C13 C14 179.1(2) . . . . ?
O1 C18 C17 C16 -179.4(3) . . . . ?
O1 C19 C24 P2 -4.0(3) . . . . ?
O1 C19 C24 C23 176.8(2) . . . . ?
O1 C19 C20 C21 -176.0(3) . . . . ?
C18 O1 C19 C24 90.2(3) . . . . ?
C18 O1 C19 C20 -94.9(3) . . . . ?
C18 C13 C14 C15 0.8(4) . . . . ?
C18 C17 C16 C15 -0.2(5) . . . . ?
C19 O1 C18 C13 179.3(2) . . . . ?
C19 O1 C18 C17 -0.4(4) . . . . ?
C19 C24 C23 C22 -1.1(4) . . . . ?
C24 P2 C31 C36 -176.7(3) . . . . ?
C24 P2 C31 C32 -3.1(3) . . . . ?
C24 P2 C25 C30 92.9(3) . . . . ?
C24 P2 C25 C26 -88.9(3) . . . . ?
C24 C19 C20 C21 -1.3(4) . . . . ?
C24 C23 C22 C21 -0.6(5) . . . . ?
C13 P1 C6 C1 2.6(3) . . . . ?
C13 P1 C6 C5 179.5(2) . . . . ?
C13 P1 C7 C8 60.3(3) . . . . ?
C13 P1 C7 C12 -126.7(2) . . . . ?
C13 C18 C17 C16 0.9(4) . . . . ?
C13 C14 C15 C16 -0.1(5) . . . . ?
C17 C18 C13 P1 -172.4(2) . . . . ?
C17 C18 C13 C14 -1.2(4) . . . . ?
C17 C16 C15 C14 -0.2(5) . . . . ?
C20 C19 C24 P2 -178.7(2) . . . . ?
C20 C19 C24 C23 2.1(4) . . . . ?
C20 C21 C22 C23 1.4(5) . . . . ?
C30 C25 C26 C27 -0.3(5) . . . . ?
C30 C29 C28 C27 0.3(6) . . . . ?
C8 C7 C12 C11 -0.3(4) . . . . ?
C8 C7 C12 C40 -179.1(3) . . . . ?
C8 C9 C10 C11 0.4(5) . . . . ?
C22 C21 C20 C19 -0.5(4) . . . . ?
C6 P1 C13 C18 -69.5(2) . . . . ?
C6 P1 C13 C14 120.2(3) . . . . ?
C6 P1 C7 C8 -46.4(3) . . . . ?
C6 P1 C7 C12 126.7(3) . . . . ?
C6 C1 C2 C3 1.0(5) . . . . ?
C6 C5 C4 C3 1.1(5) . . . . ?
C31 P2 C24 C19 88.1(2) . . . . ?
C31 P2 C24 C23 -92.8(3) . . . . ?
C31 P2 C25 C30 -162.6(2) . . . . ?
C31 P2 C25 C26 15.5(3) . . . . ?
C31 C36 C46 C48 -135.3(4) . . . . ?
C31 C36 C46 C47 100.6(4) . . . . ?
C31 C36 C35 C34 0.2(6) . . . . ?
C31 C32 C33 C34 0.5(7) . . . . ?
C7 P1 C13 C18 -171.8(2) . . . . ?
C7 P1 C13 C14 17.9(3) . . . . ?
C7 P1 C6 C1 107.9(3) . . . . ?
C7 P1 C6 C5 -75.1(3) . . . . ?
C7 C8 C9 C10 -1.1(5) . . . . ?
C7 C12 C11 C10 -0.3(5) . . . . ?
C7 C12 C40 C41 -129.2(3) . . . . ?
C7 C12 C40 C42 106.8(4) . . . . ?
C25 P2 C24 C19 -165.4(2) . . . . ?
C25 P2 C24 C23 13.7(3) . . . . ?
C25 P2 C31 C36 79.5(3) . . . . ?
C25 P2 C31 C32 -106.9(3) . . . . ?
C25 C30 C43 C44 -95.0(4) . . . . ?
C25 C30 C43 C45 140.7(4) . . . . ?
C25 C30 C29 C28 -0.2(5) . . . . ?
C25 C26 C27 C28 0.4(5) . . . . ?
C36 C31 C32 C33 -0.8(6) . . . . ?
C36 C35 C34 C33 -0.5(7) . . . . ?
C1 C6 C5 C37 -177.6(3) . . . . ?
C1 C6 C5 C4 0.7(5) . . . . ?
C1 C2 C3 C4 0.8(5) . . . . ?
C12 C11 C10 C9 0.3(5) . . . . ?
C37 C5 C4 C3 179.4(3) . . . . ?
C5 C6 C1 C2 -1.7(5) . . . . ?
C5 C4 C3 C2 -1.9(5) . . . . ?
C26 C27 C28 C29 -0.4(6) . . . . ?
C43 C30 C25 P2 -4.3(4) . . . . ?
C43 C30 C25 C26 177.5(3) . . . . ?
C43 C30 C29 C28 -177.6(3) . . . . ?
C46 C36 C35 C34 177.4(4) . . . . ?
C11 C12 C40 C41 52.0(4) . . . . ?
C11 C12 C40 C42 -71.9(4) . . . . ?
C9 C8 C7 P1 174.1(2) . . . . ?
C9 C8 C7 C12 1.0(5) . . . . ?
C29 C30 C25 P2 178.3(2) . . . . ?
C29 C30 C25 C26 0.2(5) . . . . ?
C29 C30 C43 C44 82.3(4) . . . . ?
C29 C30 C43 C45 -42.0(5) . . . . ?
C32 C31 C36 C46 -176.7(3) . . . . ?
C32 C31 C36 C35 0.4(5) . . . . ?
C32 C33 C34 C35 0.1(7) . . . . ?
C35 C36 C46 C48 47.7(5) . . . . ?
C35 C36 C46 C47 -76.5(5) . . . . ?
C40 C12 C11 C10 178.5(3) . . . . ?
C39 C37 C5 C6 -119.6(4) . . . . ?
C39 C37 C5 C4 62.2(4) . . . . ?
C38 C37 C5 C6 115.1(3) . . . . ?
C38 C37 C5 C4 -63.1(4) . . . . ?

loop_
_publcif_info_exptl_table_extra_item
sin_theta_over_lambda_max

loop_
_publcif_info_exptl_table_header_item
?
